data_7100801
_journal_name_full 'Chemical Communications'
_journal_paper_doi 10.1039/b515009d
_journal_year 2006
_chemical_formula_sum 'C41 H44 N2 O6'
_chemical_formula_weight 660.78
_space_group_IT_number 19
_symmetry_cell_setting orthorhombic
_symmetry_space_group_name_Hall 'P 2ac 2ab'
_symmetry_space_group_name_H-M 'P 21 21 21'
_cell_angle_alpha 90.00
_cell_angle_beta 90.00
_cell_angle_gamma 90.00
_cell_formula_units_Z 4
_cell_length_a 9.5768(8)
_cell_length_b 18.6287(16)
_cell_length_c 19.5140(17)
_cell_measurement_temperature 100(2)
_cell_volume 3481.4(5)
_diffrn_ambient_temperature 100(2)
_exptl_crystal_density_diffrn 1.261
_cod_depositor_comments
;
The following automatic conversions were performed:
'_symmetry_cell_setting' value 'Orthorhombic' changed to 'orthorhombic'
according to '/home/saulius/struct/CIF-dictionaries/cif_core.dic'
dictionary named 'cif_core.dic' version 2.4.1 from 2010-06-29.

Automatic conversion script
Id: cif_fix_enum 1527 2010-12-29 10:47:43Z saulius 
;
_cod_database_code 7100801

loop_
_symmetry_equiv_pos_as_xyz
'x, y, z'
'-x+1/2, -y, z+1/2'
'-x, y+1/2, -z+1/2'
'x+1/2, -y+1/2, -z'

loop_
_atom_site_label
_atom_site_type_symbol
_atom_site_fract_x
_atom_site_fract_y
_atom_site_fract_z
_atom_site_U_iso_or_equiv
_atom_site_adp_type
_atom_site_occupancy
_atom_site_symmetry_multiplicity
_atom_site_calc_flag
_atom_site_refinement_flags
_atom_site_disorder_assembly
_atom_site_disorder_group
C1 C 0.9492(3) 0.94494(16) 0.92096(15) 0.0134(6) Uani 1 1 d . . .
C2 C 0.8886(3) 0.91063(16) 0.97529(15) 0.0138(6) Uani 1 1 d . . .
C3 C 0.8410(3) 0.94933(17) 1.03274(17) 0.0193(7) Uani 1 1 d . . .
H3 H 0.7977 0.9249 1.0685 0.023 Uiso 1 1 calc R . .
C4 C 0.8571(4) 1.02171(18) 1.03693(18) 0.0236(7) Uani 1 1 d . . .
H4 H 0.8303 1.0461 1.0764 0.028 Uiso 1 1 calc R . .
C5 C 0.9292(4) 1.13513(18) 0.98330(19) 0.0276(8) Uani 1 1 d . . .
H5 H 0.9033 1.1601 1.0225 0.033 Uiso 1 1 calc R . .
C6 C 0.9808(4) 1.17129(19) 0.9285(2) 0.0322(9) Uani 1 1 d . . .
H6 H 0.9897 1.2210 0.9304 0.039 Uiso 1 1 calc R . .
C7 C 1.0208(4) 1.13448(18) 0.86884(19) 0.0261(8) Uani 1 1 d . . .
H7 H 1.0543 1.1600 0.8313 0.031 Uiso 1 1 calc R . .
C8 C 1.0109(4) 1.06152(17) 0.86572(17) 0.0201(7) Uani 1 1 d . . .
H8 H 1.0386 1.0377 0.8261 0.024 Uiso 1 1 calc R . .
C9 C 0.9591(3) 1.02160(17) 0.92163(16) 0.0166(6) Uani 1 1 d . . .
C10 C 0.9148(4) 1.05955(17) 0.98102(18) 0.0210(7) Uani 1 1 d . . .
C11 C 0.9955(3) 0.90528(15) 0.85810(15) 0.0141(6) Uani 1 1 d . . .
C12 C 1.1338(3) 0.88998(16) 0.84442(16) 0.0161(6) Uani 1 1 d . . .
C13 C 1.1715(4) 0.85733(17) 0.78182(17) 0.0206(7) Uani 1 1 d . . .
H13 H 1.2652 0.8482 0.7729 0.025 Uiso 1 1 calc R . .
C14 C 1.0743(4) 0.83888(17) 0.73442(17) 0.0204(7) Uani 1 1 d . . .
H14 H 1.1023 0.8195 0.6927 0.024 Uiso 1 1 calc R . .
C15 C 0.8260(4) 0.82549(18) 0.70232(18) 0.0243(8) Uani 1 1 d . . .
H15 H 0.8520 0.8048 0.6609 0.029 Uiso 1 1 calc R . .
C16 C 0.6878(4) 0.83246(19) 0.71747(18) 0.0270(8) Uani 1 1 d . . .
H16 H 0.6205 0.8161 0.6869 0.032 Uiso 1 1 calc R . .
C17 C 0.6475(4) 0.86458(18) 0.77957(18) 0.0242(8) Uani 1 1 d . . .
H17 H 0.5533 0.8687 0.7903 0.029 Uiso 1 1 calc R . .
C18 C 0.7461(3) 0.88992(16) 0.82444(17) 0.0178(7) Uani 1 1 d . . .
H18 H 0.7178 0.9124 0.8646 0.021 Uiso 1 1 calc R . .
C19 C 0.8902(3) 0.88232(16) 0.81043(16) 0.0156(6) Uani 1 1 d . . .
C20 C 0.9303(4) 0.84895(16) 0.74808(17) 0.0182(7) Uani 1 1 d . . .
C21 C 0.8707(3) 0.83069(16) 0.97574(15) 0.0138(6) Uani 1 1 d . . .
O22 O 0.9701(2) 0.79319(11) 0.95333(11) 0.0160(5) Uani 1 1 d . . .
O23 O 0.7595(2) 0.80539(11) 1.00003(11) 0.0170(5) Uani 1 1 d . . .
C24 C 1.2471(3) 0.89915(16) 0.89759(16) 0.0165(6) Uani 1 1 d . . .
O25 O 1.2227(2) 0.93543(12) 0.95031(11) 0.0186(5) Uani 1 1 d . . .
O26 O 1.3608(3) 0.86701(13) 0.88720(12) 0.0261(6) Uani 1 1 d . . .
C31 C 1.2209(3) 0.89481(17) 1.15758(16) 0.0153(6) Uani 1 1 d . . .
C32 C 1.2251(4) 0.87714(19) 1.22631(18) 0.0264(8) Uani 1 1 d . . .
H32 H 1.2666 0.8344 1.2401 0.032 Uiso 1 1 calc R . .
C33 C 1.1686(4) 0.9223(2) 1.2744(2) 0.0357(10) Uani 1 1 d . . .
H33 H 1.1746 0.9103 1.3206 0.043 Uiso 1 1 calc R . .
C34 C 1.1037(4) 0.9844(2) 1.2556(2) 0.0338(9) Uani 1 1 d . . .
H34 H 1.0649 1.0145 1.2886 0.041 Uiso 1 1 calc R . .
C35 C 1.0963(4) 1.0022(2) 1.1866(2) 0.0338(9) Uani 1 1 d . . .
H35 H 1.0511 1.0441 1.1731 0.041 Uiso 1 1 calc R . .
C36 C 1.1560(4) 0.95780(19) 1.13790(17) 0.0236(7) Uani 1 1 d . . .
H36 H 1.1525 0.9704 1.0918 0.028 Uiso 1 1 calc R . .
C37 C 1.2912(3) 0.84681(16) 1.10590(15) 0.0138(6) Uani 1 1 d . . .
H37 H 1.3213 0.8029 1.1292 0.017 Uiso 1 1 calc R . .
N38 N 1.1915(3) 0.82671(14) 1.05023(13) 0.0146(5) Uani 1 1 d . . .
H38A H 1.2344 0.7983 1.0202 0.022 Uiso 1 1 calc R . .
H38B H 1.1619 0.8662 1.0291 0.022 Uiso 1 1 calc R . .
H38C H 1.1189 0.8036 1.0682 0.022 Uiso 1 1 calc R . .
C39 C 1.5311(3) 0.89268(17) 1.13219(15) 0.0153(6) Uani 1 1 d . . .
C40 C 1.5727(3) 0.96048(16) 1.15376(16) 0.0180(7) Uani 1 1 d . . .
H40 H 1.5299 1.0010 1.1355 0.022 Uiso 1 1 calc R . .
C41 C 1.6775(4) 0.96827(18) 1.20236(16) 0.0202(7) Uani 1 1 d . . .
H41 H 1.7057 1.0138 1.2161 0.024 Uiso 1 1 calc R . .
C42 C 1.7400(3) 0.90795(18) 1.23033(16) 0.0197(7) Uani 1 1 d . . .
H42 H 1.8106 0.9128 1.2627 0.024 Uiso 1 1 calc R . .
C43 C 1.6972(4) 0.84076(18) 1.20997(17) 0.0211(7) Uani 1 1 d . . .
H43 H 1.7378 0.8003 1.2295 0.025 Uiso 1 1 calc R . .
C44 C 1.5946(3) 0.83273(18) 1.16100(16) 0.0174(6) Uani 1 1 d . . .
H44 H 1.5677 0.7870 1.1472 0.021 Uiso 1 1 calc R . .
C45 C 1.4219(3) 0.88539(16) 1.07733(16) 0.0141(6) Uani 1 1 d . . .
H45 H 1.3946 0.9335 1.0622 0.017 Uiso 1 1 calc R . .
N46 N 1.4812(3) 0.84578(13) 1.01732(12) 0.0131(5) Uani 1 1 d . . .
H46A H 1.4163 0.8418 0.9849 0.020 Uiso 1 1 calc R . .
H46B H 1.5083 0.8022 1.0305 0.020 Uiso 1 1 calc R . .
H46C H 1.5542 0.8698 1.0008 0.020 Uiso 1 1 calc R . .
O51 O 0.4630(3) 0.72763(15) 0.87531(14) 0.0267(6) Uani 1 1 d . . .
O62 O 0.4385(10) 0.0236(4) 0.9779(4) 0.084(2) Uiso 0.707(12) 1 d PD A 1
C61 C 0.3733(15) 0.1204(7) 1.0399(7) 0.118(5) Uiso 0.707(12) 1 d PD A 1
H61A H 0.2894 0.0969 1.0549 0.177 Uiso 0.707(12) 1 calc PR A 1
H61B H 0.3593 0.1714 1.0404 0.177 Uiso 0.707(12) 1 calc PR A 1
H61C H 0.4486 0.1082 1.0702 0.177 Uiso 0.707(12) 1 calc PR A 1
C62 C 0.4072(14) 0.0973(6) 0.9709(6) 0.099(4) Uiso 0.707(12) 1 d PD A 1
H62 H 0.3245 0.1027 0.9418 0.119 Uiso 0.707(12) 1 calc PR A 1
C63 C 0.5396(18) 0.1342(7) 0.9335(9) 0.138(7) Uiso 0.707(12) 1 d PD A 1
H63A H 0.6194 0.1307 0.9640 0.166 Uiso 0.707(12) 1 calc PR A 1
H63B H 0.5612 0.1066 0.8927 0.166 Uiso 0.707(12) 1 calc PR A 1
C64 C 0.5249(13) 0.2017(5) 0.9157(6) 0.084(3) Uiso 0.707(12) 1 d PD A 1
H64A H 0.5448 0.2313 0.9554 0.101 Uiso 0.707(12) 1 calc PR A 1
H64B H 0.4279 0.2095 0.9034 0.101 Uiso 0.707(12) 1 calc PR A 1
C65 C 0.6101(12) 0.2257(6) 0.8603(5) 0.073(3) Uiso 0.707(12) 1 d PD A 1
H65A H 0.5953 0.2761 0.8531 0.110 Uiso 0.707(12) 1 calc PR A 1
H65B H 0.5859 0.1999 0.8194 0.110 Uiso 0.707(12) 1 calc PR A 1
H65C H 0.7066 0.2174 0.8711 0.110 Uiso 0.707(12) 1 calc PR A 1
O72 O 0.4991(13) 0.0031(5) 0.9660(5) 0.038(3) Uiso 0.293(12) 1 d PD A 2
C71 C 0.3708(18) 0.1052(11) 1.0092(12) 0.057(5) Uiso 0.293(12) 1 d PD A 2
H71A H 0.3428 0.0791 1.0493 0.086 Uiso 0.293(12) 1 calc PR A 2
H71B H 0.3022 0.0989 0.9738 0.086 Uiso 0.293(12) 1 calc PR A 2
H71C H 0.3791 0.1553 1.0201 0.086 Uiso 0.293(12) 1 calc PR A 2
C72 C 0.5047(16) 0.0783(6) 0.9854(7) 0.037(4) Uiso 0.293(12) 1 d PD A 2
H72 H 0.5730 0.0838 1.0225 0.045 Uiso 0.293(12) 1 calc PR A 2
C73 C 0.5593(12) 0.1212(5) 0.9204(6) 0.011(3) Uiso 0.293(12) 1 d PD A 2
H73A H 0.6460 0.0993 0.9053 0.014 Uiso 0.293(12) 1 calc PR A 2
H73B H 0.4919 0.1154 0.8837 0.014 Uiso 0.293(12) 1 calc PR A 2
C74 C 0.581(2) 0.1895(7) 0.9293(8) 0.045(4) Uiso 0.293(12) 1 d PD A 2
H74A H 0.6455 0.1937 0.9674 0.054 Uiso 0.293(12) 1 calc PR A 2
H74B H 0.4931 0.2097 0.9448 0.054 Uiso 0.293(12) 1 calc PR A 2
C75 C 0.6333(16) 0.2378(8) 0.8758(8) 0.026(4) Uiso 0.293(12) 1 d PD A 2
H75A H 0.6360 0.2861 0.8930 0.039 Uiso 0.293(12) 1 calc PR A 2
H75B H 0.5726 0.2357 0.8367 0.039 Uiso 0.293(12) 1 calc PR A 2
H75C H 0.7257 0.2233 0.8625 0.039 Uiso 0.293(12) 1 calc PR A 2
H51A H 0.431(5) 0.774(3) 0.880(2) 0.050 Uiso 1 1 d . . .
H51B H 0.388(6) 0.708(3) 0.879(3) 0.050 Uiso 1 1 d . . .

loop_
_atom_site_aniso_label
_atom_site_aniso_U_11
_atom_site_aniso_U_22
_atom_site_aniso_U_33
_atom_site_aniso_U_23
_atom_site_aniso_U_13
_atom_site_aniso_U_12
C1 0.0093(14) 0.0143(14) 0.0166(15) 0.0003(12) -0.0004(12) 0.0011(12)
C2 0.0107(14) 0.0167(14) 0.0139(14) -0.0016(12) -0.0049(11) 0.0011(12)
C3 0.0178(17) 0.0215(16) 0.0186(16) 0.0003(13) 0.0030(13) -0.0010(13)
C4 0.0243(18) 0.0240(17) 0.0225(17) -0.0096(14) 0.0086(14) -0.0011(15)
C5 0.0299(19) 0.0219(17) 0.031(2) -0.0095(15) 0.0064(16) -0.0024(16)
C6 0.037(2) 0.0128(16) 0.046(2) 0.0026(16) 0.0028(19) -0.0018(16)
C7 0.0260(19) 0.0212(16) 0.0309(19) 0.0051(15) -0.0013(16) -0.0030(15)
C8 0.0217(17) 0.0198(15) 0.0189(16) 0.0027(13) -0.0041(14) 0.0006(14)
C9 0.0127(15) 0.0167(15) 0.0203(16) 0.0006(13) -0.0027(13) 0.0024(12)
C10 0.0195(17) 0.0160(15) 0.0275(18) -0.0053(14) -0.0013(14) 0.0004(13)
C11 0.0186(15) 0.0116(13) 0.0122(14) 0.0036(12) 0.0006(12) -0.0017(13)
C12 0.0182(15) 0.0137(14) 0.0163(15) 0.0048(12) 0.0002(13) 0.0005(12)
C13 0.0202(17) 0.0187(15) 0.0230(17) 0.0014(13) 0.0039(14) 0.0034(13)
C14 0.0233(17) 0.0207(15) 0.0172(16) -0.0019(13) 0.0005(14) 0.0021(14)
C15 0.035(2) 0.0185(16) 0.0194(17) -0.0028(14) -0.0028(15) -0.0046(15)
C16 0.028(2) 0.0248(17) 0.0278(19) 0.0018(15) -0.0095(15) -0.0087(15)
C17 0.0192(17) 0.0275(18) 0.0259(18) 0.0095(15) -0.0045(14) -0.0054(15)
C18 0.0179(16) 0.0156(14) 0.0199(16) 0.0038(12) 0.0009(13) 0.0004(13)
C19 0.0162(16) 0.0136(14) 0.0171(15) 0.0060(12) -0.0006(12) -0.0011(12)
C20 0.0205(16) 0.0141(14) 0.0201(16) 0.0036(13) -0.0025(13) 0.0010(13)
C21 0.0152(15) 0.0154(14) 0.0109(14) 0.0000(12) -0.0045(12) -0.0034(12)
O22 0.0153(11) 0.0158(11) 0.0170(11) 0.0009(9) 0.0021(9) 0.0016(9)
O23 0.0130(11) 0.0163(10) 0.0217(11) -0.0009(9) 0.0017(9) 0.0004(9)
C24 0.0174(16) 0.0173(14) 0.0149(15) 0.0091(13) 0.0027(12) 0.0021(13)
O25 0.0167(12) 0.0241(11) 0.0149(11) -0.0013(9) -0.0020(9) 0.0022(9)
O26 0.0194(12) 0.0369(14) 0.0218(12) -0.0011(11) -0.0026(10) 0.0125(11)
C31 0.0098(14) 0.0198(15) 0.0162(15) -0.0024(12) -0.0019(12) -0.0046(12)
C32 0.032(2) 0.0273(17) 0.0194(17) 0.0005(14) 0.0022(15) -0.0003(16)
C33 0.038(2) 0.051(2) 0.0177(17) -0.0081(17) 0.0077(16) -0.012(2)
C34 0.025(2) 0.046(2) 0.031(2) -0.0229(18) 0.0056(16) -0.0082(18)
C35 0.026(2) 0.032(2) 0.044(2) -0.0154(18) -0.0040(18) 0.0088(16)
C36 0.0226(18) 0.0303(18) 0.0178(16) -0.0071(14) -0.0014(14) 0.0032(15)
C37 0.0120(15) 0.0145(14) 0.0150(14) 0.0009(12) -0.0023(12) -0.0015(12)
N38 0.0136(12) 0.0145(12) 0.0158(13) -0.0022(10) 0.0008(10) 0.0016(10)
C39 0.0121(15) 0.0193(15) 0.0144(14) -0.0027(12) 0.0048(12) -0.0007(12)
C40 0.0198(16) 0.0170(15) 0.0172(15) -0.0016(13) 0.0050(13) 0.0004(13)
C41 0.0224(17) 0.0198(16) 0.0182(16) -0.0095(13) 0.0027(13) -0.0041(14)
C42 0.0156(16) 0.0318(17) 0.0118(14) -0.0074(13) -0.0028(12) -0.0021(14)
C43 0.0193(17) 0.0243(16) 0.0199(16) 0.0010(14) -0.0034(13) 0.0033(14)
C44 0.0141(15) 0.0198(15) 0.0182(15) -0.0019(13) -0.0002(13) -0.0044(13)
C45 0.0108(14) 0.0130(14) 0.0186(15) -0.0004(12) 0.0021(12) -0.0017(12)
N46 0.0114(12) 0.0145(12) 0.0134(12) -0.0002(10) -0.0025(10) -0.0009(10)
O51 0.0211(14) 0.0276(14) 0.0313(14) 0.0040(11) -0.0062(11) -0.0026(11)

loop_
_geom_bond_atom_site_label_1
_geom_bond_atom_site_label_2
_geom_bond_distance
_geom_bond_site_symmetry_2
_geom_bond_publ_flag
C1 C2 1.368(4) . ?
C1 C9 1.431(4) . ?
C1 C11 1.499(4) . ?
C2 C3 1.409(4) . ?
C2 C21 1.499(4) . ?
C3 C4 1.360(5) . ?
C4 C10 1.412(5) . ?
C5 C6 1.357(5) . ?
C5 C10 1.415(5) . ?
C6 C7 1.404(5) . ?
C7 C8 1.364(5) . ?
C8 C9 1.411(5) . ?
C9 C10 1.422(5) . ?
C11 C12 1.381(5) . ?
C11 C19 1.437(4) . ?
C12 C13 1.411(5) . ?
C12 C24 1.511(5) . ?
C13 C14 1.357(5) . ?
C14 C20 1.416(5) . ?
C15 C16 1.362(5) . ?
C15 C20 1.410(5) . ?
C16 C17 1.406(5) . ?
C17 C18 1.371(5) . ?
C18 C19 1.414(5) . ?
C19 C20 1.419(5) . ?
C21 O23 1.257(4) . ?
C21 O22 1.259(4) . ?
C24 O25 1.253(4) . ?
C24 O26 1.259(4) . ?
C31 C32 1.382(5) . ?
C31 C36 1.382(5) . ?
C31 C37 1.507(4) . ?
C32 C33 1.371(5) . ?
C33 C34 1.365(6) . ?
C34 C35 1.389(6) . ?
C35 C36 1.384(5) . ?
C37 N38 1.494(4) . ?
C37 C45 1.548(4) . ?
C39 C40 1.389(4) . ?
C39 C44 1.390(5) . ?
C39 C45 1.503(4) . ?
C40 C41 1.389(5) . ?
C41 C42 1.385(5) . ?
C42 C43 1.376(5) . ?
C43 C44 1.378(5) . ?
C45 N46 1.496(4) . ?
O62 C62 1.411(12) . ?
C61 C62 1.451(15) . ?
C62 C63 1.617(15) . ?
C63 C64 1.311(12) . ?
C64 C65 1.427(11) . ?
O72 C72 1.452(14) . ?
C71 C72 1.452(17) . ?
C72 C73 1.588(14) . ?
C73 C74 1.302(14) . ?
C74 C75 1.466(14) . ?
